data_7160914
loop_
_publ_author_name
'Ju, Dongyuan'
'Wang, Binggang'
'Kang, Jiaao'
'Hu, Kewei'
'Song, Zhiguang'

_publ_section_title
;
 Asymmetric synthesis of isoindolines via a palladium-catalyzed
 enantioselective intramolecular oxidative aminoacetoxylation reaction
;
_journal_name_full 'Organic &amp; Biomolecular Chemistry'
_journal_paper_doi 10.1039/D5OB01595B
_journal_year 2025
_chemical_formula_moiety 'C25 H25 N O5 S'
_chemical_formula_sum 'C25 H25 N O5 S'
_chemical_formula_weight 451.52
_space_group_crystal_system orthorhombic
_space_group_IT_number 20
_space_group_name_Hall 'C 2c 2'
_space_group_name_H-M_alt 'C 2 2 21'
_atom_sites_solution_hydrogens geom
_atom_sites_solution_primary dual
_audit_creation_date 2025-07-03
_audit_creation_method
;
Olex2 1.5
(compiled 2025.04.05 svn.rf049d14d for OlexSys, GUI svn.r7224)
;
_audit_update_record
;
2025-07-10 deposited with the CCDC.	2025-11-26 downloaded from the CCDC.
;
_cell_angle_alpha 90
_cell_angle_beta 90
_cell_angle_gamma 90
_cell_formula_units_Z 8
_cell_length_a 11.9728(5)
_cell_length_b 12.8627(6)
_cell_length_c 30.3408(17)
_cell_measurement_reflns_used 9786
_cell_measurement_temperature 299.00
_cell_measurement_theta_max 25.37
_cell_measurement_theta_min 3.40
_cell_volume 4672.6(4)
_computing_cell_refinement 'SAINT V8.38A (Bruker, 2018)'
_computing_data_reduction 'SAINT V8.38A (Bruker, 2018)'
_computing_molecular_graphics 'Olex2 1.5 (Dolomanov et al., 2009)'
_computing_publication_material 'Olex2 1.5 (Dolomanov et al., 2009)'
_computing_structure_refinement 'SHELXL 2018/3 (Sheldrick, 2015)'
_computing_structure_solution 'SHELXT 2018/2 (Sheldrick, 2018)'
_diffrn_ambient_temperature 299.00
_diffrn_measured_fraction_theta_full 0.984
_diffrn_measured_fraction_theta_max 0.984
_diffrn_measurement_device_type 'Bruker APEX-II CCD'
_diffrn_measurement_method '\f and \w scans'
_diffrn_radiation_type MoK\a
_diffrn_radiation_wavelength 0.71073
_diffrn_reflns_av_R_equivalents 0.0225
_diffrn_reflns_av_unetI/netI 0.0209
_diffrn_reflns_Laue_measured_fraction_full 0.984
_diffrn_reflns_Laue_measured_fraction_max 0.984
_diffrn_reflns_limit_h_max 14
_diffrn_reflns_limit_h_min -13
_diffrn_reflns_limit_k_max 15
_diffrn_reflns_limit_k_min -15
_diffrn_reflns_limit_l_max 36
_diffrn_reflns_limit_l_min -35
_diffrn_reflns_number 15796
_diffrn_reflns_point_group_measured_fraction_full 0.986
_diffrn_reflns_point_group_measured_fraction_max 0.985
_diffrn_reflns_theta_full 25.242
_diffrn_reflns_theta_max 25.375
_diffrn_reflns_theta_min 3.403
_diffrn_source_current 1.2
_diffrn_source_power 0.06
_diffrn_source_voltage 50.0
_diffrn_standards_number 0
_exptl_absorpt_coefficient_mu 0.174
_exptl_absorpt_correction_T_max 0.7452
_exptl_absorpt_correction_T_min 0.6286
_exptl_absorpt_correction_type none
_exptl_absorpt_process_details
;
SADABS-2016/2 (Bruker,2016/2) was used for absorption correction.
wR2(int) was 0.0989 before and 0.0425 after correction.
The Ratio of minimum to maximum transmission is 0.8435.
The \l/2 correction factor is Not present.
;
_exptl_crystal_colour colourless
_exptl_crystal_density_diffrn 1.284
_exptl_crystal_description block
_exptl_crystal_F_000 1904
_exptl_crystal_size_max 0.25
_exptl_crystal_size_mid 0.20
_exptl_crystal_size_min 0.10
_refine_diff_density_max 0.172
_refine_diff_density_min -0.207
_refine_diff_density_rms 0.024
_refine_ls_abs_structure_details
;
 Flack x determined using 1635 quotients [(I+)-(I-)]/[(I+)+(I-)]
 (Parsons, Flack and Wagner, Acta Cryst. B69 (2013) 249-259).
;
_refine_ls_abs_structure_Flack -0.03(2)
_refine_ls_extinction_method none
_refine_ls_goodness_of_fit_ref 1.039
_refine_ls_hydrogen_treatment constr
_refine_ls_matrix_type full
_refine_ls_number_parameters 292
_refine_ls_number_reflns 4238
_refine_ls_number_restraints 0
_refine_ls_restrained_S_all 1.039
_refine_ls_R_factor_all 0.0354
_refine_ls_R_factor_gt 0.0308
_refine_ls_shift/su_max 0.001
_refine_ls_shift/su_mean 0.000
_refine_ls_structure_factor_coef Fsqd
_refine_ls_weighting_details 'w=1/[\s^2^(Fo^2^)+(0.0460P)^2^+0.9566P] where P=(Fo^2^+2Fc^2^)/3'
_refine_ls_weighting_scheme calc
_refine_ls_wR_factor_gt 0.0787
_refine_ls_wR_factor_ref 0.0829
_reflns_Friedel_coverage 0.794
_reflns_Friedel_fraction_full 0.989
_reflns_Friedel_fraction_max 0.987
_reflns_number_gt 3894
_reflns_number_total 4238
_reflns_threshold_expression 'I > 2\s(I)'
_cod_data_source_file d5ob01595b2.cif
_cod_data_source_block jdy_202503_0m
_cod_database_code 7160914
_shelx_shelxl_version_number 2018/3
_shelx_space_group_comment
;
The symmetry employed for this shelxl refinement is uniquely defined
by the following loop, which should always be used as a source of
symmetry information in preference to the above space-group names.
They are only intended as comments.
;
_olex2_refinement_description
;
1. Fixed Uiso
 At 1.2 times of:
  All C(H) groups, All C(H,H) groups
 At 1.5 times of:
  All C(H,H,H) groups
2.a Ternary CH refined with riding coordinates:
 C1(H1), C4(H4)
2.b Secondary CH2 refined with riding coordinates:
 C5(H5A,H5B)
2.c Aromatic/amide H refined with riding coordinates:
 C13(H13), C20(H20), C16(H16), C21(H21), C14(H14), C15(H15), C8(H8), C23(H23),
 C9(H9), C11(H11), C10(H10), C22(H22)
2.d Idealised Me refined as rotating group:
 C18(H18A,H18B,H18C), C3(H3A,H3B,H3C), C25(H25A,H25B,H25C)
;
_olex2_submission_special_instructions 'No special instructions were received'

loop_
_space_group_symop_operation_xyz
'x, y, z'
'-x, -y, z+1/2'
'-x, y, -z+1/2'
'x, -y, -z'
'x+1/2, y+1/2, z'
'-x+1/2, -y+1/2, z+1/2'
'-x+1/2, y+1/2, -z+1/2'
'x+1/2, -y+1/2, -z'

loop_
_atom_site_label
_atom_site_type_symbol
_atom_site_fract_x
_atom_site_fract_y
_atom_site_fract_z
_atom_site_U_iso_or_equiv
_atom_site_adp_type
_atom_site_occupancy
_atom_site_site_symmetry_order
_atom_site_calc_flag
_atom_site_refinement_flags_posn
_atom_site_refinement_flags_adp
_atom_site_refinement_flags_occupancy
_atom_site_disorder_assembly
_atom_site_disorder_group
S1 S 0.50071(6) 0.52196(4) 0.60330(2) 0.05414(18) Uani 1 1 d . . . . .
O1 O 0.79506(14) 0.47495(15) 0.61906(6) 0.0594(4) Uani 1 1 d . . . . .
O5 O 0.58583(17) 0.55647(15) 0.57392(7) 0.0728(5) Uani 1 1 d . . . . .
O3 O 0.81271(17) 0.34318(15) 0.81930(6) 0.0629(5) Uani 1 1 d . . . . .
O4 O 0.44011(19) 0.59522(14) 0.62960(8) 0.0787(6) Uani 1 1 d . . . . .
N1 N 0.55964(16) 0.44159(15) 0.63835(6) 0.0487(5) Uani 1 1 d . . . . .
C13 C 0.7490(2) 0.44911(18) 0.71194(8) 0.0490(5) Uani 1 1 d . . . . .
H13 H 0.720807 0.510923 0.700585 0.059 Uiso 1 1 calc R U . . .
C20 C 0.4344(2) 0.3998(2) 0.53433(8) 0.0566(6) Uani 1 1 d . . . . .
H20 H 0.508366 0.401263 0.524979 0.068 Uiso 1 1 calc R U . . .
C1 C 0.75761(19) 0.37516(19) 0.63441(8) 0.0480(5) Uani 1 1 d . . . . .
H1 H 0.802785 0.321372 0.620073 0.058 Uiso 1 1 calc R U . . .
C16 C 0.7633(2) 0.43878(17) 0.75696(8) 0.0495(5) Uani 1 1 d . . . . .
H16 H 0.744858 0.493587 0.775579 0.059 Uiso 1 1 calc R U . . .
C7 C 0.58804(18) 0.26145(18) 0.63929(7) 0.0452(5) Uani 1 1 d . . . . .
C12 C 0.77630(17) 0.36825(18) 0.68338(8) 0.0446(5) Uani 1 1 d . . . . .
C4 C 0.63468(19) 0.36011(17) 0.62031(7) 0.0445(5) Uani 1 1 d . . . . .
H4 H 0.629276 0.358620 0.588091 0.053 Uiso 1 1 calc R U . . .
C19 C 0.4026(2) 0.45138(17) 0.57246(8) 0.0478(5) Uani 1 1 d . . . . .
C17 C 0.8050(2) 0.34679(19) 0.77449(8) 0.0492(5) Uani 1 1 d . . . . .
C21 C 0.2919(2) 0.4493(2) 0.58579(9) 0.0588(6) Uani 1 1 d . . . . .
H21 H 0.270472 0.483414 0.611462 0.071 Uiso 1 1 calc R U . . .
C6 C 0.5066(2) 0.2829(2) 0.67023(7) 0.0514(5) Uani 1 1 d . . . . .
C5 C 0.4858(2) 0.3979(2) 0.67295(8) 0.0575(6) Uani 1 1 d . . . . .
H5A H 0.408078 0.413977 0.666980 0.069 Uiso 1 1 calc R U . . .
H5B H 0.505483 0.424709 0.701798 0.069 Uiso 1 1 calc R U . . .
C14 C 0.8190(2) 0.2777(2) 0.70145(8) 0.0550(6) Uani 1 1 d . . . . .
H14 H 0.838553 0.223113 0.682890 0.066 Uiso 1 1 calc R U . . .
C15 C 0.8334(2) 0.26654(19) 0.74661(9) 0.0581(6) Uani 1 1 d . . . . .
H15 H 0.862225 0.205005 0.758013 0.070 Uiso 1 1 calc R U . . .
O2 O 0.8499(4) 0.4049(3) 0.55592(10) 0.1422(15) Uani 1 1 d . . . . .
C8 C 0.6215(2) 0.1603(2) 0.63132(9) 0.0570(6) Uani 1 1 d . . . . .
H8 H 0.675782 0.146008 0.610268 0.068 Uiso 1 1 calc R U . . .
C24 C 0.2445(3) 0.3432(2) 0.52327(10) 0.0700(8) Uani 1 1 d . . . . .
C23 C 0.3546(3) 0.3459(2) 0.51033(9) 0.0674(7) Uani 1 1 d . . . . .
H23 H 0.375972 0.310784 0.484902 0.081 Uiso 1 1 calc R U . . .
C9 C 0.5727(3) 0.0808(2) 0.65523(10) 0.0684(7) Uani 1 1 d . . . . .
H9 H 0.593800 0.012350 0.650047 0.082 Uiso 1 1 calc R U . . .
C11 C 0.4587(2) 0.2028(3) 0.69438(10) 0.0681(8) Uani 1 1 d . . . . .
H11 H 0.404254 0.216621 0.715452 0.082 Uiso 1 1 calc R U . . .
C10 C 0.4935(3) 0.1023(2) 0.68645(11) 0.0747(8) Uani 1 1 d . . . . .
H10 H 0.462551 0.048053 0.702633 0.090 Uiso 1 1 calc R U . . .
C22 C 0.2135(2) 0.3969(3) 0.56115(10) 0.0702(8) Uani 1 1 d . . . . .
H22 H 0.139108 0.397431 0.569911 0.084 Uiso 1 1 calc R U . . .
C2 C 0.8380(3) 0.4800(3) 0.57842(10) 0.0764(8) Uani 1 1 d . . . . .
C18 C 0.8575(4) 0.2506(3) 0.83859(10) 0.0879(10) Uani 1 1 d . . . . .
H18A H 0.929706 0.236609 0.826168 0.132 Uiso 1 1 calc R U . . .
H18B H 0.808439 0.193288 0.832683 0.132 Uiso 1 1 calc R U . . .
H18C H 0.864480 0.259928 0.869865 0.132 Uiso 1 1 calc R U . . .
C3 C 0.8637(3) 0.5880(3) 0.56510(11) 0.0924(12) Uani 1 1 d . . . . .
H3A H 0.795308 0.625416 0.560506 0.139 Uiso 1 1 calc R U . . .
H3B H 0.906166 0.587309 0.538258 0.139 Uiso 1 1 calc R U . . .
H3C H 0.906289 0.621356 0.587870 0.139 Uiso 1 1 calc R U . . .
C25 C 0.1580(4) 0.2830(4) 0.49735(15) 0.1128(15) Uani 1 1 d . . . . .
H25A H 0.194712 0.239430 0.476131 0.169 Uiso 1 1 calc R U . . .
H25B H 0.109349 0.330665 0.482375 0.169 Uiso 1 1 calc R U . . .
H25C H 0.114957 0.240581 0.517106 0.169 Uiso 1 1 calc R U . . .

loop_
_atom_site_aniso_label
_atom_site_aniso_U_11
_atom_site_aniso_U_22
_atom_site_aniso_U_33
_atom_site_aniso_U_23
_atom_site_aniso_U_13
_atom_site_aniso_U_12
S1 0.0583(3) 0.0386(3) 0.0655(4) -0.0055(2) -0.0062(3) -0.0003(3)
O1 0.0597(9) 0.0679(11) 0.0507(9) 0.0082(8) 0.0044(8) -0.0181(9)
O5 0.0672(11) 0.0610(11) 0.0900(14) 0.0207(10) -0.0057(11) -0.0139(9)
O3 0.0901(13) 0.0551(10) 0.0435(9) 0.0013(8) -0.0077(9) 0.0064(10)
O4 0.0846(14) 0.0506(10) 0.1011(16) -0.0300(11) -0.0132(12) 0.0131(10)
N1 0.0497(10) 0.0499(10) 0.0466(11) -0.0063(9) -0.0003(8) 0.0026(9)
C13 0.0551(13) 0.0425(11) 0.0495(13) 0.0043(10) -0.0021(10) -0.0034(10)
C20 0.0622(14) 0.0552(14) 0.0522(15) -0.0019(12) 0.0024(12) 0.0080(12)
C1 0.0437(12) 0.0548(13) 0.0454(13) 0.0009(10) 0.0067(10) -0.0043(10)
C16 0.0593(13) 0.0415(10) 0.0478(14) -0.0033(10) -0.0002(11) -0.0028(10)
C7 0.0420(11) 0.0515(13) 0.0421(12) 0.0023(10) -0.0044(10) -0.0042(10)
C12 0.0352(10) 0.0546(13) 0.0441(12) -0.0002(10) 0.0024(9) -0.0049(9)
C4 0.0463(12) 0.0481(12) 0.0390(12) -0.0031(10) 0.0012(9) -0.0004(10)
C19 0.0551(13) 0.0398(11) 0.0486(13) 0.0012(10) -0.0036(11) 0.0045(9)
C17 0.0500(13) 0.0517(13) 0.0458(13) -0.0006(11) -0.0036(10) -0.0011(11)
C21 0.0573(14) 0.0665(16) 0.0526(14) -0.0026(12) -0.0002(12) 0.0057(12)
C6 0.0415(11) 0.0675(14) 0.0453(12) 0.0055(10) -0.0026(10) -0.0046(12)
C5 0.0514(14) 0.0723(15) 0.0488(13) -0.0066(11) 0.0055(11) 0.0035(12)
C14 0.0547(13) 0.0599(14) 0.0506(14) -0.0094(12) -0.0006(11) 0.0122(11)
C15 0.0642(14) 0.0533(13) 0.0569(14) -0.0003(13) -0.0074(13) 0.0162(11)
O2 0.225(4) 0.118(2) 0.0833(18) 0.0108(18) 0.080(2) -0.002(3)
C8 0.0588(14) 0.0544(14) 0.0577(15) 0.0022(12) -0.0027(11) 0.0002(12)
C24 0.084(2) 0.0673(17) 0.0590(16) 0.0077(14) -0.0225(15) -0.0120(15)
C23 0.092(2) 0.0618(17) 0.0481(15) -0.0064(13) -0.0103(14) 0.0024(16)
C9 0.0700(17) 0.0532(15) 0.082(2) 0.0113(14) -0.0117(16) -0.0063(14)
C11 0.0461(13) 0.097(2) 0.0617(17) 0.0197(15) 0.0036(12) -0.0090(13)
C10 0.0607(15) 0.0776(18) 0.086(2) 0.0307(16) -0.0076(17) -0.0174(16)
C22 0.0560(15) 0.088(2) 0.0663(19) 0.0079(16) -0.0069(13) -0.0086(15)
C2 0.0789(18) 0.099(2) 0.0513(17) 0.0113(17) 0.0131(14) -0.0155(19)
C18 0.132(3) 0.075(2) 0.0565(17) 0.0071(15) -0.0174(18) 0.029(2)
C3 0.096(2) 0.111(3) 0.070(2) 0.034(2) -0.0031(18) -0.034(2)
C25 0.118(3) 0.126(4) 0.094(3) -0.008(3) -0.045(3) -0.033(3)

loop_
_atom_type_symbol
_atom_type_description
_atom_type_scat_dispersion_real
_atom_type_scat_dispersion_imag
_atom_type_scat_source
C C 0.0033 0.0016 'International Tables Vol C Tables 4.2.6.8 and 6.1.1.4'
H H 0.0000 0.0000 'International Tables Vol C Tables 4.2.6.8 and 6.1.1.4'
N N 0.0061 0.0033 'International Tables Vol C Tables 4.2.6.8 and 6.1.1.4'
O O 0.0106 0.0060 'International Tables Vol C Tables 4.2.6.8 and 6.1.1.4'
S S 0.1246 0.1234 'International Tables Vol C Tables 4.2.6.8 and 6.1.1.4'

loop_
_geom_angle_atom_site_label_1
_geom_angle_atom_site_label_2
_geom_angle_atom_site_label_3
_geom_angle
_geom_angle_site_symmetry_1
_geom_angle_site_symmetry_3
_geom_angle_publ_flag
O5 S1 O4 120.40(13) . . ?
O5 S1 N1 107.09(11) . . ?
O5 S1 C19 107.85(13) . . ?
O4 S1 N1 105.72(12) . . ?
O4 S1 C19 107.35(12) . . ?
N1 S1 C19 107.89(11) . . ?
C2 O1 C1 117.5(2) . . ?
C17 O3 C18 117.5(2) . . ?
C4 N1 S1 117.75(15) . . ?
C5 N1 S1 116.14(15) . . ?
C5 N1 C4 110.74(18) . . ?
C16 C13 H13 119.5 . . ?
C16 C13 C12 120.9(2) . . ?
C12 C13 H13 119.5 . . ?
C19 C20 H20 120.4 . . ?
C23 C20 H20 120.4 . . ?
C23 C20 C19 119.2(3) . . ?
O1 C1 H1 108.3 . . ?
O1 C1 C12 109.04(19) . . ?
O1 C1 C4 108.63(19) . . ?
C12 C1 H1 108.3 . . ?
C12 C1 C4 114.05(18) . . ?
C4 C1 H1 108.3 . . ?
C13 C16 H16 119.9 . . ?
C13 C16 C17 120.3(2) . . ?
C17 C16 H16 119.9 . . ?
C6 C7 C4 110.8(2) . . ?
C6 C7 C8 120.7(2) . . ?
C8 C7 C4 128.4(2) . . ?
C13 C12 C1 122.4(2) . . ?
C14 C12 C13 117.9(2) . . ?
C14 C12 C1 119.7(2) . . ?
N1 C4 C1 112.70(19) . . ?
N1 C4 C7 103.32(18) . . ?
N1 C4 H4 110.0 . . ?
C1 C4 H4 110.0 . . ?
C7 C4 C1 110.74(19) . . ?
C7 C4 H4 110.0 . . ?
C20 C19 S1 120.5(2) . . ?
C21 C19 S1 119.65(19) . . ?
C21 C19 C20 119.8(2) . . ?
O3 C17 C16 115.8(2) . . ?
O3 C17 C15 124.8(2) . . ?
C15 C17 C16 119.5(2) . . ?
C19 C21 H21 119.9 . . ?
C22 C21 C19 120.2(3) . . ?
C22 C21 H21 119.9 . . ?
C7 C6 C5 110.6(2) . . ?
C7 C6 C11 120.2(3) . . ?
C11 C6 C5 129.3(3) . . ?
N1 C5 C6 103.60(19) . . ?
N1 C5 H5A 111.0 . . ?
N1 C5 H5B 111.0 . . ?
C6 C5 H5A 111.0 . . ?
C6 C5 H5B 111.0 . . ?
H5A C5 H5B 109.0 . . ?
C12 C14 H14 119.2 . . ?
C12 C14 C15 121.6(2) . . ?
C15 C14 H14 119.2 . . ?
C17 C15 C14 119.9(2) . . ?
C17 C15 H15 120.1 . . ?
C14 C15 H15 120.1 . . ?
C7 C8 H8 120.6 . . ?
C7 C8 C9 118.8(3) . . ?
C9 C8 H8 120.6 . . ?
C23 C24 C22 118.6(3) . . ?
C23 C24 C25 121.3(3) . . ?
C22 C24 C25 120.1(3) . . ?
C20 C23 H23 119.2 . . ?
C24 C23 C20 121.5(3) . . ?
C24 C23 H23 119.2 . . ?
C8 C9 H9 119.8 . . ?
C10 C9 C8 120.4(3) . . ?
C10 C9 H9 119.8 . . ?
C6 C11 H11 120.7 . . ?
C10 C11 C6 118.6(3) . . ?
C10 C11 H11 120.7 . . ?
C9 C10 C11 121.3(3) . . ?
C9 C10 H10 119.4 . . ?
C11 C10 H10 119.4 . . ?
C21 C22 C24 120.7(3) . . ?
C21 C22 H22 119.7 . . ?
C24 C22 H22 119.7 . . ?
O1 C2 C3 112.2(3) . . ?
O2 C2 O1 122.3(3) . . ?
O2 C2 C3 125.5(3) . . ?
O3 C18 H18A 109.5 . . ?
O3 C18 H18B 109.5 . . ?
O3 C18 H18C 109.5 . . ?
H18A C18 H18B 109.5 . . ?
H18A C18 H18C 109.5 . . ?
H18B C18 H18C 109.5 . . ?
C2 C3 H3A 109.5 . . ?
C2 C3 H3B 109.5 . . ?
C2 C3 H3C 109.5 . . ?
H3A C3 H3B 109.5 . . ?
H3A C3 H3C 109.5 . . ?
H3B C3 H3C 109.5 . . ?
C24 C25 H25A 109.5 . . ?
C24 C25 H25B 109.5 . . ?
C24 C25 H25C 109.5 . . ?
H25A C25 H25B 109.5 . . ?
H25A C25 H25C 109.5 . . ?
H25B C25 H25C 109.5 . . ?

loop_
_geom_bond_atom_site_label_1
_geom_bond_atom_site_label_2
_geom_bond_distance
_geom_bond_site_symmetry_2
_geom_bond_publ_flag
S1 O5 1.425(2) . ?
S1 O4 1.432(2) . ?
S1 N1 1.642(2) . ?
S1 C19 1.755(2) . ?
O1 C1 1.437(3) . ?
O1 C2 1.338(3) . ?
O3 C17 1.363(3) . ?
O3 C18 1.431(3) . ?
N1 C4 1.485(3) . ?
N1 C5 1.483(3) . ?
C13 H13 0.9300 . ?
C13 C16 1.383(4) . ?
C13 C12 1.393(3) . ?
C20 H20 0.9300 . ?
C20 C19 1.387(3) . ?
C20 C23 1.387(4) . ?
C1 H1 0.9800 . ?
C1 C12 1.505(3) . ?
C1 C4 1.545(3) . ?
C16 H16 0.9300 . ?
C16 C17 1.390(3) . ?
C7 C4 1.501(3) . ?
C7 C6 1.381(3) . ?
C7 C8 1.382(3) . ?
C12 C14 1.385(3) . ?
C4 H4 0.9800 . ?
C19 C21 1.386(4) . ?
C17 C15 1.377(3) . ?
C21 H21 0.9300 . ?
C21 C22 1.375(4) . ?
C6 C5 1.503(4) . ?
C6 C11 1.388(4) . ?
C5 H5A 0.9700 . ?
C5 H5B 0.9700 . ?
C14 H14 0.9300 . ?
C14 C15 1.389(4) . ?
C15 H15 0.9300 . ?
O2 C2 1.191(5) . ?
C8 H8 0.9300 . ?
C8 C9 1.383(4) . ?
C24 C23 1.376(5) . ?
C24 C22 1.391(4) . ?
C24 C25 1.514(4) . ?
C23 H23 0.9300 . ?
C9 H9 0.9300 . ?
C9 C10 1.368(5) . ?
C11 H11 0.9300 . ?
C11 C10 1.380(4) . ?
C10 H10 0.9300 . ?
C22 H22 0.9300 . ?
C2 C3 1.478(5) . ?
C18 H18A 0.9600 . ?
C18 H18B 0.9600 . ?
C18 H18C 0.9600 . ?
C3 H3A 0.9600 . ?
C3 H3B 0.9600 . ?
C3 H3C 0.9600 . ?
C25 H25A 0.9600 . ?
C25 H25B 0.9600 . ?
C25 H25C 0.9600 . ?

loop_
_geom_torsion_atom_site_label_1
_geom_torsion_atom_site_label_2
_geom_torsion_atom_site_label_3
_geom_torsion_atom_site_label_4
_geom_torsion
_geom_torsion_site_symmetry_1
_geom_torsion_site_symmetry_2
_geom_torsion_site_symmetry_3
_geom_torsion_site_symmetry_4
_geom_torsion_publ_flag
S1 N1 C4 C1 113.84(19) . . . . ?
S1 N1 C4 C7 -126.59(17) . . . . ?
S1 N1 C5 C6 129.25(18) . . . . ?
S1 C19 C21 C22 178.0(2) . . . . ?
O1 C1 C12 C13 44.8(3) . . . . ?
O1 C1 C12 C14 -137.2(2) . . . . ?
O1 C1 C4 N1 -59.4(2) . . . . ?
O1 C1 C4 C7 -174.54(18) . . . . ?
O5 S1 N1 C4 -46.70(19) . . . . ?
O5 S1 N1 C5 178.56(17) . . . . ?
O5 S1 C19 C20 27.8(2) . . . . ?
O5 S1 C19 C21 -150.6(2) . . . . ?
O3 C17 C15 C14 178.1(2) . . . . ?
O4 S1 N1 C4 -176.23(18) . . . . ?
O4 S1 N1 C5 49.0(2) . . . . ?
O4 S1 C19 C20 159.0(2) . . . . ?
O4 S1 C19 C21 -19.5(2) . . . . ?
N1 S1 C19 C20 -87.5(2) . . . . ?
N1 S1 C19 C21 94.0(2) . . . . ?
C13 C16 C17 O3 -178.0(2) . . . . ?
C13 C16 C17 C15 0.9(4) . . . . ?
C13 C12 C14 C15 0.7(4) . . . . ?
C20 C19 C21 C22 -0.5(4) . . . . ?
C1 O1 C2 O2 -3.0(5) . . . . ?
C1 O1 C2 C3 174.8(3) . . . . ?
C1 C12 C14 C15 -177.4(2) . . . . ?
C16 C13 C12 C1 177.5(2) . . . . ?
C16 C13 C12 C14 -0.6(3) . . . . ?
C16 C17 C15 C14 -0.7(4) . . . . ?
C7 C6 C5 N1 3.0(3) . . . . ?
C7 C6 C11 C10 -0.5(4) . . . . ?
C7 C8 C9 C10 -0.6(4) . . . . ?
C12 C13 C16 C17 -0.2(4) . . . . ?
C12 C1 C4 N1 62.5(3) . . . . ?
C12 C1 C4 C7 -52.7(3) . . . . ?
C12 C14 C15 C17 -0.1(4) . . . . ?
C4 N1 C5 C6 -8.5(2) . . . . ?
C4 C1 C12 C13 -76.8(3) . . . . ?
C4 C1 C12 C14 101.2(3) . . . . ?
C4 C7 C6 C5 3.5(3) . . . . ?
C4 C7 C6 C11 -174.9(2) . . . . ?
C4 C7 C8 C9 174.7(2) . . . . ?
C19 S1 N1 C4 69.17(19) . . . . ?
C19 S1 N1 C5 -65.57(19) . . . . ?
C19 C20 C23 C24 0.5(4) . . . . ?
C19 C21 C22 C24 1.7(4) . . . . ?
C6 C7 C4 N1 -8.5(2) . . . . ?
C6 C7 C4 C1 112.4(2) . . . . ?
C6 C7 C8 C9 -0.6(4) . . . . ?
C6 C11 C10 C9 -0.7(4) . . . . ?
C5 N1 C4 C1 -109.1(2) . . . . ?
C5 N1 C4 C7 10.4(2) . . . . ?
C5 C6 C11 C10 -178.7(3) . . . . ?
C8 C7 C4 N1 175.8(2) . . . . ?
C8 C7 C4 C1 -63.3(3) . . . . ?
C8 C7 C6 C5 179.6(2) . . . . ?
C8 C7 C6 C11 1.2(4) . . . . ?
C8 C9 C10 C11 1.2(5) . . . . ?
C23 C20 C19 S1 -179.07(19) . . . . ?
C23 C20 C19 C21 -0.6(4) . . . . ?
C23 C24 C22 C21 -1.7(5) . . . . ?
C11 C6 C5 N1 -178.7(3) . . . . ?
C22 C24 C23 C20 0.6(4) . . . . ?
C2 O1 C1 C12 147.2(2) . . . . ?
C2 O1 C1 C4 -87.9(3) . . . . ?
C18 O3 C17 C16 -178.7(3) . . . . ?
C18 O3 C17 C15 2.5(4) . . . . ?
C25 C24 C23 C20 -179.0(3) . . . . ?
C25 C24 C22 C21 177.9(3) . . . . ?
